data_7130095
loop_
_publ_author_name
'Li, Sha'
'Sun, Yahan'
'Li, Xiaofang'
'Smaga, Oskar'
'Koniarz, Sebastian'
'St\;epie\'n, Marcin'
'Chmielewski, Piotr J.'

_publ_section_title
;
 1,3-Dipolar cycloaddition of polycyclic azomethine ylide to norcorroles:
 towards dibenzoullazine-fused derivatives
;
_journal_name_full 'Chemical Communications'
_journal_paper_doi 10.1039/D2CC02071H
_journal_year 2022
_chemical_formula_moiety 'C84 H71 N7 Ni O2, C6 H14'
_chemical_formula_sum 'C90 H85 N7 Ni O2'
_chemical_formula_weight 1355.35
_space_group_crystal_system triclinic
_space_group_IT_number 2
_space_group_name_Hall '-P 1'
_space_group_name_H-M_alt 'P -1'
_atom_sites_solution_hydrogens geom
_audit_creation_date 2021-09-28
_audit_creation_method
;
Olex2 1.2
(compiled 2018.05.29 svn.r3508 for OlexSys, GUI svn.r5506)
;
_audit_update_record
;
2021-10-20 deposited with the CCDC.	2022-05-16 downloaded from the CCDC.
;
_cell_angle_alpha 109.234(2)
_cell_angle_beta 102.943(2)
_cell_angle_gamma 103.838(2)
_cell_formula_units_Z 1
_cell_length_a 12.3458(2)
_cell_length_b 12.9810(2)
_cell_length_c 16.1260(3)
_cell_measurement_reflns_used 19648
_cell_measurement_temperature 169.99(16)
_cell_measurement_theta_max 75.0430
_cell_measurement_theta_min 3.8010
_cell_volume 2236.35(9)
_computing_cell_refinement 'CrysAlisPro 1.171.40.67a (Rigaku OD, 2019)'
_computing_data_collection 'CrysAlisPro 1.171.40.67a (Rigaku OD, 2019)'
_computing_data_reduction 'CrysAlisPro 1.171.40.67a (Rigaku OD, 2019)'
_computing_molecular_graphics 'Olex2 (Dolomanov et al., 2009)'
_computing_publication_material 'Olex2 (Dolomanov et al., 2009)'
_computing_structure_refinement 'ShelXL (Sheldrick, 2015)'
_computing_structure_solution 'SHELXT 2018/2 (Sheldrick, 2018)'
_diffrn_ambient_environment N~2~
_diffrn_ambient_temperature 169.99(16)
_diffrn_detector 'Hybrid Pixel Array Detector'
_diffrn_detector_area_resol_mean 10.0000
_diffrn_detector_type HyPix
_diffrn_measured_fraction_theta_full 0.997
_diffrn_measured_fraction_theta_max 0.956
_diffrn_measurement_details
;
List of Runs (angles in degrees, time in seconds):

  # Type    Start    End  Width  t~exp~   \w     \q     \k     \f   Frames
#--------------------------------------------------------------------------
  1  \w    -82.00 -57.00   0.50    0.05    --  -46.95 132.00 -68.00   50
  2  \w   -118.00 -93.00   0.50    0.05    --  -46.95-132.00-138.00   50
  3  \w   -105.00 -80.00   0.50    0.05    --  -46.95-138.00  45.00   50
  4  \w    -85.00 -60.00   0.50    0.05    --  -46.95 138.00 107.00   50
  5  \w     72.00  97.00   0.50    0.05    --   46.95 138.00 107.00   50
  6  \w     49.00  99.00   0.50    0.05    --   46.95-138.00  45.00  100
  7  \w     24.00  95.00   0.50    0.05    --   46.95-132.00-138.00  142
  8  \w   -116.00 -28.00   0.50    0.10    --  -99.00 132.00 -68.00  176
  9  \w    -83.00 -29.00   0.50    0.10    --  -99.00 138.00 107.00  108
 10  \w   -121.00 -88.00   0.50    0.10    --  -99.00 138.00 107.00   66
 11  \w   -141.00-116.00   0.50    0.10    --  -99.00-138.00  45.00   50
 12  \w    116.00 144.00   0.50    0.10    --  103.25 138.00 107.00   56
 13  \w     96.00 121.00   0.50    0.10    --  103.25-138.00  45.00   50
 14  \w     50.00  75.00   0.50    0.10    --  103.25-132.00-138.00   50
 15  \w     81.00 123.00   0.50    0.10    --  103.25 132.00 -68.00   84
 16  \w   -110.00 -74.00   0.50    0.05    --  -46.95-125.00  60.00   72
 17  \w    -19.00  25.00   0.50    0.05    --  -46.95  19.00-180.00   88
 18  \w    -22.00  28.00   0.50    0.05    --  -46.95  19.00 -60.00  100
 19  \w    -11.00  27.00   0.50    0.05    --   46.95 -19.00   0.00   76
 20  \w    -26.00  18.00   0.50    0.05    --   46.95 -19.00 -30.00   88
 21  \w     25.00 119.00   0.50    0.05    --   46.95  77.00 -60.00  188
 22  \w   -110.00 -29.00   0.50    0.10    --  -99.00 125.00 -90.00  162
 23  \w    -54.00 -27.00   0.50    0.10    --  -99.00 125.00-180.00   54
 24  \w   -168.00 -85.00   0.50    0.10    --  -99.00 -15.00 -90.00  166
 25  \w   -161.00-111.00   0.50    0.10    --  -99.00 -94.00 -30.00  100
 26  \w    -79.00 -27.00   0.50    0.10    --  -99.00  77.00  60.00  104
 27  \w   -167.00 -93.00   0.50    0.10    --  -99.00 -69.00-145.04  148
 28  \w   -126.00-100.00   0.50    0.10    --  -99.00 147.00  42.84   52
 29  \w   -126.00 -63.00   0.50    0.10    --  -99.00 144.00 128.90  126
 30  \w   -143.00-118.00   0.50    0.10    --  -99.00-132.00-138.00   50
 31  \w   -168.00 -99.00   0.50    0.10    --  -99.00 -30.00  90.00  138
 32  \w   -111.00 -43.00   0.50    0.10    --  -99.00 125.00 -30.00  136
 33  \w   -164.00 -85.00   0.50    0.10    --  -99.00 -94.00-180.00  158
 34  \w    -56.00 -28.00   0.50    0.10    --  -99.00 147.00  42.84   56
 35  \w    -68.00 -40.00   0.50    0.10    --  -99.00  61.00 150.00   56
 36  \w   -112.00 -59.00   0.50    0.10    --  -99.00 125.00-180.00  106
 37  \w     33.00  59.00   0.50    0.10    --  103.25-125.00  90.00   52
 38  \w     50.00  76.00   0.50    0.10    --  103.25-125.00 120.00   52
 39  \w     34.00  73.00   0.50    0.10    --  103.25 -94.00  60.00   78
 40  \w     31.00  75.00   0.50    0.10    --  103.25 -61.00-180.00   88
 41  \w     36.00  75.00   0.50    0.10    --  103.25 -61.00-120.00   78
 42  \w     34.00 109.00   0.50    0.10    --  103.25 -77.00  60.00  150
 43  \w     77.00 110.00   0.50    0.10    --  103.25-125.00 120.00   66
 44  \w     71.00  97.00   0.50    0.10    --  103.25 -94.00-120.00   52
 45  \w     35.00  87.00   0.50    0.10    --  103.25 -77.00-120.00  104
 46  \w     32.00  70.00   0.50    0.10    --  103.25 -61.00  90.00   76
 47  \w     35.00  74.00   0.50    0.10    --  103.25 -61.00 120.00   78
 48  \w     66.00 100.00   0.50    0.10    --  103.25-125.00  90.00   68
 49  \w     82.00 169.00   0.50    0.10    --  103.25  77.00   0.00  174
;
_diffrn_measurement_device 'four-circle diffractometer'
_diffrn_measurement_device_type 'XtaLAB Synergy R, HyPix'
_diffrn_measurement_method '\w scans'
_diffrn_orient_matrix_type 'CrysAlisPro convention (1999,Acta A55,543-557)'
_diffrn_orient_matrix_UB_11 0.0261995000
_diffrn_orient_matrix_UB_12 -0.0975409000
_diffrn_orient_matrix_UB_13 0.0261943000
_diffrn_orient_matrix_UB_21 0.0428431000
_diffrn_orient_matrix_UB_22 0.0813970000
_diffrn_orient_matrix_UB_23 0.1039150000
_diffrn_orient_matrix_UB_31 -0.1265538000
_diffrn_orient_matrix_UB_32 -0.0415441000
_diffrn_orient_matrix_UB_33 0.0025139000
_diffrn_radiation_monochromator mirror
_diffrn_radiation_probe x-ray
_diffrn_radiation_type CuK\a
_diffrn_radiation_wavelength 1.54184
_diffrn_reflns_av_R_equivalents 0.0439
_diffrn_reflns_av_unetI/netI 0.0295
_diffrn_reflns_Laue_measured_fraction_full 0.997
_diffrn_reflns_Laue_measured_fraction_max 0.956
_diffrn_reflns_limit_h_max 12
_diffrn_reflns_limit_h_min -15
_diffrn_reflns_limit_k_max 16
_diffrn_reflns_limit_k_min -16
_diffrn_reflns_limit_l_max 20
_diffrn_reflns_limit_l_min -18
_diffrn_reflns_number 33345
_diffrn_reflns_point_group_measured_fraction_full 0.997
_diffrn_reflns_point_group_measured_fraction_max 0.956
_diffrn_reflns_theta_full 67.684
_diffrn_reflns_theta_max 75.441
_diffrn_reflns_theta_min 3.824
_diffrn_source 'Rotating-anode X-ray tube'
_diffrn_source_type 'PhotonJet R (Cu) X-ray Source'
_exptl_absorpt_coefficient_mu 0.658
_exptl_absorpt_correction_T_max 1.00000
_exptl_absorpt_correction_T_min 0.76741
_exptl_absorpt_correction_type multi-scan
_exptl_absorpt_process_details
;
CrysAlisPro 1.171.40.67a (Rigaku Oxford Diffraction, 2019)
Empirical absorption correction using spherical harmonics,
 implemented in SCALE3 ABSPACK scaling algorithm.
;
_exptl_crystal_colour black
_exptl_crystal_colour_primary black
_exptl_crystal_density_diffrn 1.006
_exptl_crystal_description rod
_exptl_crystal_F_000 718
_exptl_crystal_size_max 0.32
_exptl_crystal_size_mid 0.18
_exptl_crystal_size_min 0.15
_refine_diff_density_max 0.846
_refine_diff_density_min -0.496
_refine_diff_density_rms 0.083
_refine_ls_extinction_method none
_refine_ls_goodness_of_fit_ref 1.096
_refine_ls_hydrogen_treatment constr
_refine_ls_matrix_type full
_refine_ls_number_parameters 504
_refine_ls_number_reflns 8863
_refine_ls_number_restraints 0
_refine_ls_restrained_S_all 1.096
_refine_ls_R_factor_all 0.0699
_refine_ls_R_factor_gt 0.0666
_refine_ls_shift/su_max 0.001
_refine_ls_shift/su_mean 0.000
_refine_ls_structure_factor_coef Fsqd
_refine_ls_weighting_details 'w=1/[\s^2^(Fo^2^)+(0.1233P)^2^+0.7657P] where P=(Fo^2^+2Fc^2^)/3'
_refine_ls_weighting_scheme calc
_refine_ls_wR_factor_gt 0.1933
_refine_ls_wR_factor_ref 0.1966
_reflns_Friedel_coverage 0.000
_reflns_number_gt 8055
_reflns_number_total 8863
_reflns_threshold_expression 'I > 2\s(I)'
_cod_data_source_file d2cc02071h3.cif
_cod_data_source_block tx2499_sq
_cod_original_cell_volume 2236.35(7)
_cod_database_code 7130095
_shelx_shelxl_version_number 2018/3
_chemical_oxdiff_formula CHNO
_shelx_space_group_comment
;
The symmetry employed for this shelxl refinement is uniquely defined
by the following loop, which should always be used as a source of
symmetry information in preference to the above space-group names.
They are only intended as comments.
;
_reflns_odcompleteness_completeness 99.68
_reflns_odcompleteness_iscentric 1
_reflns_odcompleteness_theta 68.13
_olex2_refinement_description
;
1. Fixed Uiso
 At 1.2 times of:
  All C(H) groups, All C(H,H) groups
 At 1.5 times of:
  All C(H,H,H) groups
2. Others
 Sof(C31A)=Sof(H31D)=Sof(H31E)=Sof(H31F)=Sof(C32A)=Sof(H32D)=Sof(H32E)=
 Sof(H32F)=Sof(C30A)=Sof(H30D)=Sof(H30E)=Sof(H30F)=1-FVAR(1)
 Sof(C30)=Sof(H30A)=Sof(H30B)=Sof(H30C)=Sof(C31)=Sof(H31A)=Sof(H31B)=Sof(H31C)=
 Sof(C32)=Sof(H32A)=Sof(H32B)=Sof(H32C)=FVAR(1)
 Fixed Sof: O1(0.5) O2(0.5) N3(0.5) H2(0.5)
3.a Ternary CH refined with riding coordinates:
 C6(H6), C7(H7), C9(H9), C27(H27)
3.b Secondary CH2 refined with riding coordinates:
 C44(H44A,H44B), C45(H45A,H45B)
3.c Aromatic/amide H refined with riding coordinates:
 C2(H2), C3(H3), C11(H11), C12(H12), C13(H13), C14(H14), C17(H17), C19(H19),
 C22(H22), C23(H23), C24(H24), C25(H25), C36(H36), C38(H38)
3.d Idealised Me refined as rotating group:
 C30(H30A,H30B,H30C), C31(H31A,H31B,H31C), C32(H32A,H32B,H32C), C40(H40A,H40B,
 H40C), C41(H41A,H41B,H41C), C42(H42A,H42B,H42C), C43(H43A,H43B,H43C),
 C31A(H31D,H31E,H31F), C32A(H32D,H32E,H32F), C30A(H30D,H30E,H30F)
;
_olex2_submission_special_instructions 'No special instructions were received'
_oxdiff_exptl_absorpt_empirical_details
;
Empirical correction (ABSPACK) includes:
- Absorption correction using spherical harmonics
- Frame scaling
;
_oxdiff_exptl_absorpt_empirical_full_max 1.539
_oxdiff_exptl_absorpt_empirical_full_min 0.678

loop_
_space_group_symop_operation_xyz
'x, y, z'
'-x, -y, -z'

loop_
_atom_site_label
_atom_site_type_symbol
_atom_site_fract_x
_atom_site_fract_y
_atom_site_fract_z
_atom_site_U_iso_or_equiv
_atom_site_adp_type
_atom_site_occupancy
_atom_site_site_symmetry_order
_atom_site_calc_flag
_atom_site_refinement_flags_posn
_atom_site_refinement_flags_adp
_atom_site_refinement_flags_occupancy
_atom_site_disorder_assembly
_atom_site_disorder_group
Ni1 Ni 0.500000 1.000000 0.500000 0.03988(16) Uani 1 2 d S T P . .
O1 O 0.0682(3) 0.9448(3) 0.2404(3) 0.0609(9) Uani 0.5 1 d . . . A 1
O2 O 0.0945(3) 0.8186(3) 0.1278(2) 0.0637(9) Uani 0.5 1 d . . . A 1
N1 N 0.39825(15) 0.95798(14) 0.38723(11) 0.0394(4) Uani 1 1 d . . . . .
N2 N 0.53206(14) 0.86900(14) 0.44976(11) 0.0383(4) Uani 1 1 d . . . . .
N3 N 0.1290(3) 0.8918(3) 0.2089(2) 0.0432(8) Uani 0.5 1 d . . . A 1
N4 N 0.46703(13) 0.51246(12) 0.33437(11) 0.0336(3) Uani 1 1 d . . . . .
C1 C 0.31688(15) 1.00035(15) 0.35800(12) 0.0330(4) Uani 1 1 d . . . . .
C2 C 0.24722(17) 0.91659(18) 0.26576(14) 0.0413(4) Uani 1 1 d . . . . .
H2 H 0.182886 0.922077 0.226725 0.050 Uiso 0.5 1 calc R . . A 2
C3 C 0.29142(17) 0.82556(17) 0.24397(13) 0.0387(4) Uani 1 1 d . . . . .
H3 H 0.263135 0.760230 0.188210 0.046 Uiso 1 1 calc R . . . .
C4 C 0.38657(17) 0.85154(15) 0.32222(13) 0.0359(4) Uani 1 1 d . . . . .
C5 C 0.46797(16) 0.80438(15) 0.36131(12) 0.0347(4) Uani 1 1 d . . . . .
C6 C 0.49528(15) 0.69521(15) 0.32880(12) 0.0322(4) Uani 1 1 d . . . . .
H6 H 0.517349 0.683656 0.272548 0.039 Uiso 1 1 calc R . . . .
C7 C 0.60035(15) 0.71120(15) 0.41288(12) 0.0322(4) Uani 1 1 d . . . . .
H7 H 0.672912 0.720361 0.396602 0.039 Uiso 1 1 calc R . . . .
C8 C 0.61185(16) 0.82548(15) 0.49050(13) 0.0335(4) Uani 1 1 d . . . . .
C9 C 0.39748(16) 0.58454(15) 0.31698(13) 0.0340(4) Uani 1 1 d . . . . .
H9 H 0.363609 0.606159 0.366925 0.041 Uiso 1 1 calc R . . . .
C10 C 0.29815(16) 0.52167(16) 0.22567(14) 0.0369(4) Uani 1 1 d . . . . .
C11 C 0.19132(17) 0.54126(18) 0.21456(15) 0.0435(4) Uani 1 1 d . . . . .
H11 H 0.180355 0.594797 0.263982 0.052 Uiso 1 1 calc R . . . .
C12 C 0.10034(18) 0.4808(2) 0.12936(17) 0.0512(5) Uani 1 1 d . . . . .
H12 H 0.029236 0.495098 0.121270 0.061 Uiso 1 1 calc R . . . .
C13 C 0.11637(19) 0.3994(2) 0.05700(17) 0.0521(5) Uani 1 1 d . . . . .
H13 H 0.055197 0.357932 0.000476 0.063 Uiso 1 1 calc R . . . .
C14 C 0.22250(18) 0.37910(19) 0.06785(15) 0.0457(5) Uani 1 1 d . . . . .
H14 H 0.231738 0.323227 0.018897 0.055 Uiso 1 1 calc R . . . .
C15 C 0.31624(17) 0.44197(16) 0.15197(14) 0.0379(4) Uani 1 1 d . . . . .
C16 C 0.43348(16) 0.42855(15) 0.16738(13) 0.0360(4) Uani 1 1 d . . . . .
C17 C 0.47319(18) 0.38153(17) 0.09392(14) 0.0400(4) Uani 1 1 d . . . . .
H17 H 0.423787 0.357524 0.033346 0.048 Uiso 1 1 calc R . . . .
C18 C 0.58396(19) 0.36910(18) 0.10773(15) 0.0421(4) Uani 1 1 d . . . . .
C19 C 0.65379(18) 0.40345(18) 0.19884(14) 0.0411(4) Uani 1 1 d . . . . .
H19 H 0.727602 0.394718 0.209742 0.049 Uiso 1 1 calc R . . . .
C20 C 0.61833(17) 0.45070(16) 0.27524(14) 0.0368(4) Uani 1 1 d . . . . .
C21 C 0.68895(17) 0.47838(16) 0.37133(14) 0.0380(4) Uani 1 1 d . . . . .
C22 C 0.7817(2) 0.4370(2) 0.39215(16) 0.0484(5) Uani 1 1 d . . . . .
H22 H 0.805683 0.396819 0.344407 0.058 Uiso 1 1 calc R . . . .
C23 C 0.8381(2) 0.4549(2) 0.48231(18) 0.0525(5) Uani 1 1 d . . . . .
H23 H 0.901917 0.429784 0.495442 0.063 Uiso 1 1 calc R . . . .
C24 C 0.7996(2) 0.51027(19) 0.55332(16) 0.0474(5) Uani 1 1 d . . . . .
H24 H 0.834865 0.518979 0.613716 0.057 Uiso 1 1 calc R . . . .
C25 C 0.70848(19) 0.55259(16) 0.53415(14) 0.0414(4) Uani 1 1 d . . . . .
H25 H 0.682459 0.589426 0.581825 0.050 Uiso 1 1 calc R . . . .
C26 C 0.65571(17) 0.54056(15) 0.44451(14) 0.0362(4) Uani 1 1 d . . . . .
C27 C 0.56097(16) 0.59186(15) 0.42384(13) 0.0342(4) Uani 1 1 d . . . . .
H27 H 0.525669 0.602878 0.473423 0.041 Uiso 1 1 calc R . . . .
C28 C 0.50757(16) 0.46554(15) 0.25942(13) 0.0336(4) Uani 1 1 d . . . . .
C29 C 0.6254(2) 0.3171(2) 0.02520(16) 0.0498(5) Uani 1 1 d . . . . .
C30 C 0.6043(11) 0.3783(10) -0.0392(8) 0.073(3) Uani 0.494(14) 1 d . . . B 1
H30A H 0.525314 0.380548 -0.051138 0.109 Uiso 0.494(14) 1 calc GR . . B 1
H30B H 0.614423 0.337108 -0.096842 0.109 Uiso 0.494(14) 1 calc GR . . B 1
H30C H 0.659792 0.456062 -0.010480 0.109 Uiso 0.494(14) 1 calc GR . . B 1
C31 C 0.5452(11) 0.1861(6) -0.0294(7) 0.078(3) Uani 0.494(14) 1 d . . . B 1
H31A H 0.558516 0.144971 0.009480 0.117 Uiso 0.494(14) 1 calc GR . . B 1
H31B H 0.564466 0.152908 -0.084414 0.117 Uiso 0.494(14) 1 calc GR . . B 1
H31C H 0.463698 0.180464 -0.046556 0.117 Uiso 0.494(14) 1 calc GR . . B 1
C32 C 0.7478(8) 0.3179(12) 0.0519(5) 0.078(3) Uani 0.494(14) 1 d . . . B 1
H32A H 0.800508 0.396269 0.088510 0.118 Uiso 0.494(14) 1 calc GR . . B 1
H32B H 0.767577 0.285859 -0.003049 0.118 Uiso 0.494(14) 1 calc GR . . B 1
H32C H 0.755142 0.272278 0.087773 0.118 Uiso 0.494(14) 1 calc GR . . B 1
C33 C 0.68466(15) 0.88494(15) 0.58142(12) 0.0326(4) Uani 1 1 d . . . . .
C34 C 0.77038(15) 0.84081(15) 0.62723(13) 0.0336(4) Uani 1 1 d . . . . .
C35 C 0.87647(17) 0.84568(17) 0.60826(15) 0.0408(4) Uani 1 1 d . . . . .
C36 C 0.95829(19) 0.8121(2) 0.65764(18) 0.0506(5) Uani 1 1 d . . . . .
H36 H 1.027557 0.813365 0.643641 0.061 Uiso 1 1 calc R . . . .
C37 C 0.9401(2) 0.7767(2) 0.72739(17) 0.0500(5) Uani 1 1 d . . . . .
C38 C 0.8349(2) 0.77242(18) 0.74552(15) 0.0453(5) Uani 1 1 d . . . . .
H38 H 0.821112 0.748053 0.791525 0.054 Uiso 1 1 calc R . . . .
C39 C 0.74942(17) 0.80359(16) 0.69679(13) 0.0378(4) Uani 1 1 d . . . . .
C40 C 0.9060(2) 0.8921(2) 0.53875(17) 0.0509(5) Uani 1 1 d . . . . .
H40A H 0.877487 0.829589 0.478277 0.076 Uiso 1 1 calc GR . . . .
H40B H 0.990103 0.927309 0.556952 0.076 Uiso 1 1 calc GR . . . .
H40C H 0.869145 0.948930 0.536788 0.076 Uiso 1 1 calc GR . . . .
C41 C 0.63515(19) 0.79404(19) 0.71700(15) 0.0455(5) Uani 1 1 d . . . . .
H41A H 0.628895 0.869786 0.741021 0.068 Uiso 1 1 calc GR . . . .
H41B H 0.633508 0.761069 0.762152 0.068 Uiso 1 1 calc GR . . . .
H41C H 0.570091 0.745170 0.660721 0.068 Uiso 1 1 calc GR . . . .
C42 C 1.0310(3) 0.7414(3) 0.7805(2) 0.0693(7) Uani 1 1 d . . . . .
H42A H 1.035502 0.670807 0.739596 0.104 Uiso 1 1 calc GR . . . .
H42B H 1.008602 0.729483 0.830855 0.104 Uiso 1 1 calc GR . . . .
H42C H 1.106698 0.801569 0.804990 0.104 Uiso 1 1 calc GR . . . .
C43 C 0.2714(4) 1.0530(4) 0.0113(3) 0.0974(11) Uani 1 1 d . . . . .
H43A H 0.255347 1.026528 -0.054645 0.146 Uiso 1 1 calc GR . . . .
H43B H 0.335057 1.030832 0.037849 0.146 Uiso 1 1 calc GR . . . .
H43C H 0.293297 1.135982 0.038599 0.146 Uiso 1 1 calc GR . . . .
C44 C 0.1616(3) 0.9988(3) 0.0307(2) 0.0773(8) Uani 1 1 d . . . . .
H44A H 0.142341 0.915244 0.005124 0.093 Uiso 1 1 calc R . . . .
H44B H 0.179253 1.025371 0.097497 0.093 Uiso 1 1 calc R . . . .
C45 C 0.0546(3) 1.0265(3) -0.0092(2) 0.0726(8) Uani 1 1 d . . . . .
H45A H 0.074031 1.110116 0.016473 0.087 Uiso 1 1 calc R . . . .
H45B H 0.037287 1.000195 -0.075934 0.087 Uiso 1 1 calc R . . . .
C31A C 0.6250(12) 0.1986(7) 0.0165(7) 0.085(3) Uani 0.506(14) 1 d . . . B 2
H31D H 0.686179 0.205168 0.068588 0.128 Uiso 0.506(14) 1 calc GR . . B 2
H31E H 0.638875 0.160027 -0.040102 0.128 Uiso 0.506(14) 1 calc GR . . B 2
H31F H 0.549749 0.154473 0.015264 0.128 Uiso 0.506(14) 1 calc GR . . B 2
C32A C 0.7596(8) 0.3916(12) 0.0500(6) 0.100(4) Uani 0.506(14) 1 d . . . B 2
H32D H 0.765146 0.468373 0.054517 0.151 Uiso 0.506(14) 1 calc GR . . B 2
H32E H 0.789322 0.355453 0.002139 0.151 Uiso 0.506(14) 1 calc GR . . B 2
H32F H 0.805426 0.395888 0.108429 0.151 Uiso 0.506(14) 1 calc GR . . B 2
C30A C 0.5578(14) 0.3182(15) -0.0626(7) 0.098(4) Uani 0.506(14) 1 d . . . B 2
H30D H 0.480411 0.260684 -0.086943 0.146 Uiso 0.506(14) 1 calc GR . . B 2
H30E H 0.598304 0.301354 -0.107000 0.146 Uiso 0.506(14) 1 calc GR . . B 2
H30F H 0.550724 0.393417 -0.050689 0.146 Uiso 0.506(14) 1 calc GR . . B 2

loop_
_atom_site_aniso_label
_atom_site_aniso_U_11
_atom_site_aniso_U_22
_atom_site_aniso_U_33
_atom_site_aniso_U_23
_atom_site_aniso_U_13
_atom_site_aniso_U_12
Ni1 0.0457(3) 0.0285(3) 0.0311(3) 0.00116(19) 0.00066(19) 0.0148(2)
O1 0.0379(15) 0.0417(16) 0.074(2) 0.0001(15) 0.0004(15) 0.0136(13)
O2 0.061(2) 0.055(2) 0.0408(17) -0.0034(15) -0.0088(14) 0.0170(16)
N1 0.0440(9) 0.0290(8) 0.0340(8) 0.0041(6) 0.0062(7) 0.0117(7)
N2 0.0410(8) 0.0298(8) 0.0330(8) 0.0051(6) 0.0061(6) 0.0095(6)
N3 0.0370(16) 0.0300(16) 0.0427(18) 0.0053(14) -0.0005(14) 0.0037(13)
N4 0.0337(7) 0.0251(7) 0.0346(8) 0.0067(6) 0.0130(6) 0.0038(6)
C1 0.0326(8) 0.0286(8) 0.0311(9) 0.0091(7) 0.0076(7) 0.0061(7)
C2 0.0362(9) 0.0423(10) 0.0333(9) 0.0059(8) 0.0049(8) 0.0120(8)
C3 0.0374(9) 0.0354(9) 0.0296(9) 0.0035(7) 0.0083(7) 0.0053(7)
C4 0.0407(9) 0.0250(8) 0.0307(9) 0.0034(7) 0.0082(7) 0.0064(7)
C5 0.0384(9) 0.0270(8) 0.0307(9) 0.0059(7) 0.0108(7) 0.0062(7)
C6 0.0332(8) 0.0260(8) 0.0318(9) 0.0071(7) 0.0117(7) 0.0062(7)
C7 0.0331(8) 0.0253(8) 0.0324(9) 0.0077(7) 0.0112(7) 0.0052(7)
C8 0.0339(8) 0.0267(8) 0.0345(9) 0.0085(7) 0.0114(7) 0.0066(7)
C9 0.0332(9) 0.0269(8) 0.0363(9) 0.0069(7) 0.0155(7) 0.0051(7)
C10 0.0327(9) 0.0292(9) 0.0413(10) 0.0098(7) 0.0140(8) 0.0026(7)
C11 0.0347(9) 0.0387(10) 0.0476(11) 0.0096(9) 0.0152(8) 0.0056(8)
C12 0.0312(9) 0.0502(12) 0.0572(13) 0.0134(10) 0.0104(9) 0.0043(9)
C13 0.0369(10) 0.0470(12) 0.0487(12) 0.0078(10) 0.0044(9) -0.0010(9)
C14 0.0413(10) 0.0377(10) 0.0402(11) 0.0044(8) 0.0100(8) 0.0028(8)
C15 0.0355(9) 0.0300(9) 0.0394(10) 0.0091(7) 0.0125(8) 0.0031(7)
C16 0.0370(9) 0.0261(8) 0.0382(9) 0.0083(7) 0.0141(7) 0.0044(7)
C17 0.0445(10) 0.0334(9) 0.0372(10) 0.0094(8) 0.0153(8) 0.0101(8)
C18 0.0492(11) 0.0366(10) 0.0437(11) 0.0143(8) 0.0232(9) 0.0154(8)
C19 0.0441(10) 0.0402(10) 0.0445(11) 0.0172(8) 0.0214(9) 0.0171(8)
C20 0.0396(9) 0.0301(9) 0.0405(10) 0.0131(8) 0.0165(8) 0.0100(7)
C21 0.0401(9) 0.0315(9) 0.0431(10) 0.0155(8) 0.0175(8) 0.0091(7)
C22 0.0514(12) 0.0508(12) 0.0513(12) 0.0220(10) 0.0222(10) 0.0243(10)
C23 0.0514(12) 0.0553(13) 0.0592(14) 0.0284(11) 0.0181(10) 0.0252(10)
C24 0.0553(12) 0.0393(10) 0.0432(11) 0.0179(9) 0.0106(9) 0.0124(9)
C25 0.0492(11) 0.0292(9) 0.0408(10) 0.0132(8) 0.0146(8) 0.0067(8)
C26 0.0386(9) 0.0245(8) 0.0420(10) 0.0127(7) 0.0147(8) 0.0044(7)
C27 0.0379(9) 0.0271(8) 0.0334(9) 0.0090(7) 0.0144(7) 0.0059(7)
C28 0.0366(9) 0.0235(8) 0.0375(9) 0.0093(7) 0.0165(7) 0.0050(7)
C29 0.0581(13) 0.0555(13) 0.0434(11) 0.0176(10) 0.0273(10) 0.0254(11)
C30 0.104(7) 0.092(6) 0.066(6) 0.046(5) 0.060(6) 0.057(5)
C31 0.102(6) 0.053(3) 0.073(5) 0.004(3) 0.049(5) 0.029(4)
C32 0.068(4) 0.114(8) 0.053(3) 0.015(4) 0.031(3) 0.047(5)
C33 0.0321(8) 0.0259(8) 0.0338(9) 0.0087(7) 0.0109(7) 0.0044(7)
C34 0.0324(8) 0.0251(8) 0.0362(9) 0.0086(7) 0.0097(7) 0.0046(7)
C35 0.0363(9) 0.0354(9) 0.0479(11) 0.0153(8) 0.0149(8) 0.0087(8)
C36 0.0383(10) 0.0484(12) 0.0655(14) 0.0231(11) 0.0165(10) 0.0158(9)
C37 0.0488(11) 0.0407(11) 0.0526(12) 0.0162(9) 0.0060(9) 0.0153(9)
C38 0.0545(12) 0.0361(10) 0.0404(10) 0.0160(8) 0.0099(9) 0.0112(9)
C39 0.0416(10) 0.0277(8) 0.0376(10) 0.0098(7) 0.0120(8) 0.0067(7)
C40 0.0427(11) 0.0567(13) 0.0615(14) 0.0299(11) 0.0255(10) 0.0145(10)
C41 0.0499(11) 0.0405(10) 0.0454(11) 0.0173(9) 0.0224(9) 0.0080(9)
C42 0.0645(15) 0.0641(16) 0.0740(18) 0.0298(14) 0.0039(13) 0.0280(13)
C43 0.103(3) 0.081(2) 0.102(3) 0.030(2) 0.038(2) 0.027(2)
C44 0.098(2) 0.0587(16) 0.0638(17) 0.0161(13) 0.0209(16) 0.0252(16)
C45 0.098(2) 0.0544(15) 0.0554(15) 0.0168(12) 0.0198(15) 0.0207(15)
C31A 0.116(8) 0.067(4) 0.086(6) 0.015(4) 0.060(6) 0.050(5)
C32A 0.082(5) 0.111(7) 0.079(5) 0.006(5) 0.059(4) -0.001(5)
C30A 0.132(10) 0.154(12) 0.050(5) 0.042(7) 0.051(6) 0.101(9)

loop_
_atom_type_symbol
_atom_type_description
_atom_type_scat_dispersion_real
_atom_type_scat_dispersion_imag
_atom_type_scat_source
C C 0.0181 0.0091 'International Tables Vol C Tables 4.2.6.8 and 6.1.1.4'
H H 0.0000 0.0000 'International Tables Vol C Tables 4.2.6.8 and 6.1.1.4'
N N 0.0311 0.0180 'International Tables Vol C Tables 4.2.6.8 and 6.1.1.4'
Ni Ni -3.0029 0.5091 'International Tables Vol C Tables 4.2.6.8 and 6.1.1.4'
O O 0.0492 0.0322 'International Tables Vol C Tables 4.2.6.8 and 6.1.1.4'

loop_
_geom_angle_atom_site_label_1
_geom_angle_atom_site_label_2
_geom_angle_atom_site_label_3
_geom_angle
_geom_angle_site_symmetry_1
_geom_angle_site_symmetry_3
_geom_angle_publ_flag
N1 Ni1 N1 180.0 . 2_676 ?
N1 Ni1 N2 86.20(7) 2_676 2_676 ?
N1 Ni1 N2 93.80(7) 2_676 . ?
N1 Ni1 N2 93.80(7) . 2_676 ?
N1 Ni1 N2 86.20(7) . . ?
N2 Ni1 N2 180.0 2_676 . ?
C1 N1 Ni1 131.20(13) . . ?
C1 N1 C4 112.79(16) . . ?
C4 N1 Ni1 114.89(13) . . ?
C5 N2 Ni1 114.36(14) . . ?
C5 N2 C8 115.86(16) . . ?
C8 N2 Ni1 129.77(13) . . ?
O1 N3 O2 122.7(4) . . ?
O1 N3 C2 119.7(3) . . ?
O2 N3 C2 117.5(3) . . ?
C9 N4 C27 102.90(14) . . ?
C28 N4 C9 112.13(15) . . ?
C28 N4 C27 115.19(14) . . ?
N1 C1 C2 105.09(16) . . ?
N1 C1 C33 120.63(16) . 2_676 ?
C2 C1 C33 134.25(17) . 2_676 ?
C1 C2 N3 132.0(2) . . ?
C3 C2 N3 115.6(2) . . ?
C3 C2 C1 108.93(17) . . ?
C2 C3 C4 106.59(17) . . ?
N1 C4 C3 106.57(17) . . ?
N1 C4 C5 110.20(16) . . ?
C3 C4 C5 142.93(17) . . ?
N2 C5 C4 114.17(16) . . ?
N2 C5 C6 109.98(16) . . ?
C4 C5 C6 135.74(16) . . ?
C5 C6 C7 104.24(14) . . ?
C5 C6 C9 114.66(15) . . ?
C9 C6 C7 102.73(14) . . ?
C6 C7 C27 103.17(13) . . ?
C8 C7 C6 103.53(14) . . ?
C8 C7 C27 120.29(15) . . ?
N2 C8 C7 105.96(15) . . ?
C33 C8 N2 121.59(16) . . ?
C33 C8 C7 132.38(17) . . ?
N4 C9 C6 101.74(14) . . ?
N4 C9 C10 112.10(15) . . ?
C10 C9 C6 117.31(15) . . ?
C11 C10 C9 121.29(17) . . ?
C11 C10 C15 120.69(18) . . ?
C15 C10 C9 118.02(17) . . ?
C10 C11 C12 120.03(19) . . ?
C13 C12 C11 119.6(2) . . ?
C12 C13 C14 120.6(2) . . ?
C13 C14 C15 120.5(2) . . ?
C10 C15 C14 118.49(18) . . ?
C10 C15 C16 117.92(17) . . ?
C14 C15 C16 123.59(18) . . ?
C17 C16 C15 122.09(18) . . ?
C17 C16 C28 119.29(18) . . ?
C28 C16 C15 118.62(16) . . ?
C18 C17 C16 122.54(19) . . ?
C17 C18 C29 121.31(19) . . ?
C19 C18 C17 116.95(18) . . ?
C19 C18 C29 121.72(19) . . ?
C18 C19 C20 122.98(19) . . ?
C19 C20 C21 122.60(18) . . ?
C19 C20 C28 118.86(18) . . ?
C28 C20 C21 118.42(16) . . ?
C22 C21 C20 122.67(18) . . ?
C22 C21 C26 118.48(19) . . ?
C26 C21 C20 118.63(17) . . ?
C23 C22 C21 121.1(2) . . ?
C22 C23 C24 119.9(2) . . ?
C25 C24 C23 119.8(2) . . ?
C24 C25 C26 120.5(2) . . ?
C21 C26 C27 119.05(17) . . ?
C25 C26 C21 120.00(18) . . ?
C25 C26 C27 120.94(17) . . ?
N4 C27 C7 104.00(14) . . ?
N4 C27 C26 110.67(15) . . ?
C26 C27 C7 116.74(14) . . ?
C16 C28 N4 119.46(16) . . ?
C20 C28 N4 121.16(17) . . ?
C20 C28 C16 119.33(16) . . ?
C18 C29 C31 107.5(3) . . ?
C18 C29 C32A 108.4(3) . . ?
C30 C29 C18 108.3(4) . . ?
C30 C29 C31 107.9(5) . . ?
C32 C29 C18 114.4(3) . . ?
C32 C29 C30 112.4(6) . . ?
C32 C29 C31 106.1(5) . . ?
C31A C29 C18 108.3(3) . . ?
C31A C29 C32A 105.6(6) . . ?
C30A C29 C18 113.7(5) . . ?
C30A C29 C31A 113.2(6) . . ?
C30A C29 C32A 107.3(7) . . ?
C8 C33 C1 122.07(17) . 2_676 ?
C8 C33 C34 123.01(16) . . ?
C34 C33 C1 114.92(15) . 2_676 ?
C35 C34 C33 120.86(17) . . ?
C35 C34 C39 119.61(18) . . ?
C39 C34 C33 119.26(16) . . ?
C34 C35 C40 121.41(18) . . ?
C36 C35 C34 119.18(19) . . ?
C36 C35 C40 119.35(19) . . ?
C35 C36 C37 122.1(2) . . ?
C36 C37 C42 121.0(2) . . ?
C38 C37 C36 118.1(2) . . ?
C38 C37 C42 120.9(2) . . ?
C37 C38 C39 121.8(2) . . ?
C34 C39 C41 120.98(18) . . ?
C38 C39 C34 119.15(18) . . ?
C38 C39 C41 119.85(18) . . ?
C45 C44 C43 114.2(3) . . ?
C45 C45 C44 114.8(3) 2_575 . ?

loop_
_geom_bond_atom_site_label_1
_geom_bond_atom_site_label_2
_geom_bond_distance
_geom_bond_site_symmetry_2
_geom_bond_publ_flag
Ni1 N1 1.7827(17) . ?
Ni1 N1 1.7827(17) 2_676 ?
Ni1 N2 1.8062(16) 2_676 ?
Ni1 N2 1.8063(16) . ?
O1 N3 1.217(5) . ?
O2 N3 1.238(5) . ?
N1 C1 1.325(2) . ?
N1 C4 1.383(2) . ?
N2 C5 1.324(2) . ?
N2 C8 1.393(2) . ?
N3 C2 1.434(4) . ?
N4 C9 1.463(2) . ?
N4 C27 1.479(2) . ?
N4 C28 1.419(2) . ?
C1 C2 1.431(3) . ?
C1 C33 1.495(2) 2_676 ?
C2 C3 1.392(3) . ?
C3 C4 1.397(3) . ?
C4 C5 1.431(3) . ?
C5 C6 1.488(2) . ?
C6 C7 1.569(3) . ?
C6 C9 1.564(2) . ?
C7 C8 1.544(2) . ?
C7 C27 1.589(2) . ?
C8 C33 1.373(3) . ?
C9 C10 1.503(3) . ?
C10 C11 1.386(3) . ?
C10 C15 1.397(3) . ?
C11 C12 1.394(3) . ?
C12 C13 1.381(3) . ?
C13 C14 1.382(3) . ?
C14 C15 1.400(3) . ?
C15 C16 1.475(3) . ?
C16 C17 1.394(3) . ?
C16 C28 1.408(3) . ?
C17 C18 1.392(3) . ?
C18 C19 1.385(3) . ?
C18 C29 1.538(3) . ?
C19 C20 1.399(3) . ?
C20 C21 1.473(3) . ?
C20 C28 1.405(3) . ?
C21 C22 1.397(3) . ?
C21 C26 1.400(3) . ?
C22 C23 1.379(3) . ?
C23 C24 1.386(3) . ?
C24 C25 1.384(3) . ?
C25 C26 1.385(3) . ?
C26 C27 1.506(3) . ?
C29 C30 1.517(11) . ?
C29 C31 1.569(8) . ?
C29 C32 1.472(8) . ?
C29 C31A 1.497(8) . ?
C29 C32A 1.588(8) . ?
C29 C30A 1.480(11) . ?
C33 C34 1.488(3) . ?
C34 C35 1.402(3) . ?
C34 C39 1.409(3) . ?
C35 C36 1.387(3) . ?
C35 C40 1.508(3) . ?
C36 C37 1.390(4) . ?
C37 C38 1.386(3) . ?
C37 C42 1.509(3) . ?
C38 C39 1.392(3) . ?
C39 C41 1.504(3) . ?
C43 C44 1.520(5) . ?
C44 C45 1.513(5) . ?
C45 C45 1.499(7) 2_575 ?
